data_4134713
loop_
_publ_author_name
'Yang, He'
'Sun, Jiawei'
'Gu, Wei'
'Tang, Wenjun'

_publ_section_title
;
 Enantioselective Cross-Coupling for Axially Chiral
 Tetra-ortho-Substituted Biaryls and Asymmetric Synthesis of Gossypol.
;
_journal_issue 17
_journal_name_full 'Journal of the American Chemical Society'
_journal_page_first 8036
_journal_page_last 8043
_journal_paper_doi 10.1021/jacs.0c02686
_journal_volume 142
_journal_year 2020
_chemical_absolute_configuration ad
_chemical_formula_moiety 'C82 H106 Cl O14 P2 Pd2 [+ solvent]'
_chemical_formula_sum 'C82 H106 Cl O14 P2 Pd2'
_chemical_formula_weight 1625.85
_space_group_crystal_system monoclinic
_space_group_IT_number 5
_space_group_name_Hall 'C 2y'
_space_group_name_H-M_alt 'C 1 2 1'
_atom_sites_solution_hydrogens geom
_audit_creation_method SHELXL-2014/7
_cell_angle_alpha 90
_cell_angle_beta 113.055(2)
_cell_angle_gamma 90
_cell_formula_units_Z 4
_cell_length_a 29.794(2)
_cell_length_b 19.1363(13)
_cell_length_c 16.7518(11)
_cell_measurement_reflns_used 9822
_cell_measurement_temperature 288(2)
_cell_measurement_theta_max 68.43
_cell_measurement_theta_min 2.82
_cell_volume 8788.1(10)
_computing_structure_refinement 'SHELXL-2014/7 (Sheldrick, 2014)'
_diffrn_ambient_temperature 288(2)
_diffrn_measured_fraction_theta_full 0.987
_diffrn_measured_fraction_theta_max 0.985
_diffrn_measurement_device_type 'Bruker APEX-II CCD'
_diffrn_measurement_method '\f and \w scans'
_diffrn_radiation_type CuK\a
_diffrn_radiation_wavelength 1.54178
_diffrn_reflns_av_R_equivalents 0.0626
_diffrn_reflns_av_unetI/netI 0.0738
_diffrn_reflns_Laue_measured_fraction_full 0.987
_diffrn_reflns_Laue_measured_fraction_max 0.985
_diffrn_reflns_limit_h_max 35
_diffrn_reflns_limit_h_min -34
_diffrn_reflns_limit_k_max 20
_diffrn_reflns_limit_k_min -22
_diffrn_reflns_limit_l_max 20
_diffrn_reflns_limit_l_min -19
_diffrn_reflns_number 36547
_diffrn_reflns_point_group_measured_fraction_full 0.988
_diffrn_reflns_point_group_measured_fraction_max 0.986
_diffrn_reflns_theta_full 67.679
_diffrn_reflns_theta_max 68.444
_diffrn_reflns_theta_min 2.816
_exptl_absorpt_coefficient_mu 4.374
_exptl_crystal_colour red
_exptl_crystal_density_diffrn 1.229
_exptl_crystal_description block
_exptl_crystal_F_000 3396
_exptl_crystal_size_max 0.200
_exptl_crystal_size_mid 0.180
_exptl_crystal_size_min 0.150
_exptl_transmission_factor_max 0.1665
_exptl_transmission_factor_min 0.0574
_refine_diff_density_max 0.621
_refine_diff_density_min -0.758
_refine_diff_density_rms 0.062
_refine_ls_abs_structure_details
;
 Refined as an inversion twin.
;
_refine_ls_abs_structure_Flack 0.123(16)
_refine_ls_extinction_method none
_refine_ls_goodness_of_fit_ref 1.089
_refine_ls_hydrogen_treatment constr
_refine_ls_matrix_type full
_refine_ls_number_parameters 929
_refine_ls_number_reflns 14467
_refine_ls_number_restraints 2
_refine_ls_restrained_S_all 1.089
_refine_ls_R_factor_all 0.0722
_refine_ls_R_factor_gt 0.0535
_refine_ls_shift/su_max 0.046
_refine_ls_shift/su_mean 0.000
_refine_ls_structure_factor_coef Fsqd
_refine_ls_weighting_details 'w=1/[\s^2^(Fo^2^)+(0.0553P)^2^+10.1042P] where P=(Fo^2^+2Fc^2^)/3'
_refine_ls_weighting_scheme calc
_refine_ls_wR_factor_gt 0.1380
_refine_ls_wR_factor_ref 0.1619
_reflns_Friedel_coverage 0.938
_reflns_Friedel_fraction_full 0.988
_reflns_Friedel_fraction_max 0.986
_reflns_number_gt 10672
_reflns_number_total 14467
_reflns_threshold_expression 'I > 2\s(I)'
_cod_data_source_file ja0c02686_si_005.cif
_cod_data_source_block t
_cod_depositor_comments 'Adding full bibliography for 4134712--4134715.cif.'
_cod_original_cell_volume 8788.2(10)
_cod_original_sg_symbol_H-M 'C 2'
_cod_database_code 4134713
_shelx_shelxl_version_number 2014/7
_shelx_space_group_comment
;
The symmetry employed for this shelxl refinement is uniquely defined
by the following loop, which should always be used as a source of
symmetry information in preference to the above space-group names.
They are only intended as comments.
;
_shelx_estimated_absorpt_t_min 0.475
_shelx_estimated_absorpt_t_max 0.560

loop_
_space_group_symop_operation_xyz
'x, y, z'
'-x, y, -z'
'x+1/2, y+1/2, z'
'-x+1/2, y+1/2, -z'

loop_
_atom_site_label
_atom_site_type_symbol
_atom_site_fract_x
_atom_site_fract_y
_atom_site_fract_z
_atom_site_U_iso_or_equiv
_atom_site_adp_type
_atom_site_occupancy
_atom_site_site_symmetry_order
_atom_site_calc_flag
_atom_site_refinement_flags_posn
_atom_site_refinement_flags_adp
_atom_site_refinement_flags_occupancy
_atom_site_disorder_assembly
_atom_site_disorder_group
Pd1 Pd 0.68881(2) 0.51576(5) 0.58447(3) 0.0777(2) Uani 1 1 d . . . . .
C1 C 0.7651(5) 0.6680(6) 0.4943(7) 0.090(3) Uani 1 1 d . . . . .
O1 O 0.8321(3) 0.5089(6) 0.5847(5) 0.107(2) Uani 1 1 d . . . . .
Cl1 Cl 0.64661(8) 0.5156(3) 0.67969(13) 0.0932(6) Uani 1 1 d . . . . .
P1 P 0.73485(10) 0.5188(2) 0.50624(13) 0.0826(6) Uani 1 1 d . . . . .
C7 C 0.7891(5) 0.4691(6) 0.5784(7) 0.092(3) Uani 1 1 d . . . . .
H7 H 0.7897 0.4233 0.5527 0.110 Uiso 1 1 calc R U . . .
O7 O 0.5689(5) 0.6629(7) 0.4040(10) 0.167(5) Uani 1 1 d . . . . .
O6 O 0.7136(4) 0.2743(4) 0.8833(5) 0.104(2) Uani 1 1 d . . . . .
C6 C 0.7742(5) 0.5963(6) 0.5170(7) 0.090(3) Uani 1 1 d . . . . .
O5 O 0.7167(3) 0.3781(4) 1.1457(5) 0.095(2) Uani 1 1 d . . . . .
C5 C 0.8225(6) 0.5752(7) 0.5633(9) 0.101(4) Uani 1 1 d . . . . .
O4 O 0.8327(2) 0.5203(6) 1.0330(4) 0.0913(17) Uani 1 1 d . . . . .
C4 C 0.8618(6) 0.6210(8) 0.5875(10) 0.122(4) Uani 1 1 d . . . . .
H4A H 0.8789 0.6181 0.6500 0.147 Uiso 1 1 calc R U . . .
H4B H 0.8840 0.6043 0.5621 0.147 Uiso 1 1 calc R U . . .
O3 O 0.7138(4) 0.7583(4) 0.5678(5) 0.111(3) Uani 1 1 d . . . . .
C3 C 0.8524(7) 0.6909(10) 0.5657(10) 0.125(5) Uani 1 1 d . . . . .
H3 H 0.8780 0.7228 0.5810 0.150 Uiso 1 1 calc R U . . .
O8 O 0.6455(3) 0.6604(4) 0.8265(5) 0.0900(19) Uani 1 1 d . . . . .
C8 C 0.7640(5) 0.6417(6) 0.8542(7) 0.097(3) Uani 1 1 d . . . . .
H8A H 0.7327 0.6411 0.8580 0.145 Uiso 1 1 calc R U . . .
H8B H 0.7597 0.6483 0.7948 0.145 Uiso 1 1 calc R U . . .
H8C H 0.7831 0.6794 0.8887 0.145 Uiso 1 1 calc R U . . .
O9 O 0.6430(3) 0.3746(4) 0.5279(5) 0.100(2) Uani 1 1 d . . . . .
C9 C 0.8386(5) 0.4552(7) 0.7373(8) 0.104(4) Uani 1 1 d . . . . .
H9A H 0.8374 0.4468 0.7929 0.156 Uiso 1 1 calc R U . . .
H9B H 0.8551 0.4985 0.7388 0.156 Uiso 1 1 calc R U . . .
H9C H 0.8559 0.4177 0.7237 0.156 Uiso 1 1 calc R U . . .
O10 O 0.5594(4) 0.3303(5) 0.4132(7) 0.134(4) Uani 1 1 d . . . . .
C10 C 0.7611(5) 0.3903(6) 0.6683(8) 0.097(3) Uani 1 1 d . . . . .
H10A H 0.7572 0.3851 0.7222 0.146 Uiso 1 1 calc R U . . .
H10B H 0.7800 0.3521 0.6610 0.146 Uiso 1 1 calc R U . . .
H10C H 0.7297 0.3907 0.6212 0.146 Uiso 1 1 calc R U . . .
C11 C 0.7180(5) 0.4781(6) 0.3959(7) 0.098(4) Uani 1 1 d . . . . .
O11 O 0.5619(3) 0.7046(4) 0.8275(6) 0.104(2) Uani 1 1 d . . . . .
O12 O 0.7608(2) 0.5162(5) 0.6848(3) 0.0789(13) Uani 1 1 d . . . . .
C12 C 0.7594(6) 0.4882(6) 0.3656(8) 0.110(4) Uani 1 1 d . . . . .
H12A H 0.7686 0.5366 0.3707 0.165 Uiso 1 1 calc R U . . .
H12B H 0.7489 0.4739 0.3061 0.165 Uiso 1 1 calc R U . . .
H12C H 0.7869 0.4606 0.4008 0.165 Uiso 1 1 calc R U . . .
O13 O 0.76238(19) 0.5163(5) 0.8341(3) 0.0747(13) Uani 1 1 d . . . . .
C13 C 0.6730(5) 0.5121(10) 0.3344(6) 0.109(3) Uani 1 1 d . . . . .
H13A H 0.6466 0.5033 0.3523 0.163 Uiso 1 1 calc R U . . .
H13B H 0.6650 0.4933 0.2773 0.163 Uiso 1 1 calc R U . . .
H13C H 0.6782 0.5615 0.3337 0.163 Uiso 1 1 calc R U . . .
C14 C 0.7078(5) 0.4010(6) 0.4027(8) 0.106(4) Uani 1 1 d . . . . .
H14A H 0.7371 0.3783 0.4408 0.159 Uiso 1 1 calc R U . . .
H14B H 0.6970 0.3800 0.3462 0.159 Uiso 1 1 calc R U . . .
H14C H 0.6830 0.3960 0.4253 0.159 Uiso 1 1 calc R U . . .
O14 O 0.5670(4) 0.3732(6) 0.8298(8) 0.123(3) Uani 1 1 d . . . . .
C15 C 0.8200(5) 0.4528(6) 1.0405(7) 0.090(3) Uani 1 1 d . . . . .
C72 C 0.6286(6) 0.2006(8) 0.8519(10) 0.123(5) Uani 1 1 d . . . . .
C016 C 0.7187(4) 0.5534(5) 1.0617(6) 0.082(3) Uani 1 1 d . . . . .
C16 C 0.8590(5) 0.4056(7) 1.0745(9) 0.104(4) Uani 1 1 d . . . . .
H16 H 0.8910 0.4206 1.0900 0.125 Uiso 1 1 calc R U . . .
C17 C 0.8490(6) 0.3374(8) 1.0842(9) 0.110(4) Uani 1 1 d . . . . .
H17 H 0.8742 0.3050 1.1057 0.132 Uiso 1 1 calc R U . . .
C18 C 0.8012(6) 0.3166(6) 1.0619(8) 0.100(3) Uani 1 1 d . . . . .
H18 H 0.7946 0.2699 1.0682 0.120 Uiso 1 1 calc R U . . .
C19 C 0.7620(4) 0.3647(5) 1.0297(6) 0.078(3) Uani 1 1 d . . . . .
C01C C 0.7600(5) 0.5419(6) 1.1507(6) 0.091(3) Uani 1 1 d . . . . .
H01A H 0.7518 0.5641 1.1946 0.136 Uiso 1 1 calc R U . . .
H01B H 0.7896 0.5616 1.1508 0.136 Uiso 1 1 calc R U . . .
H01C H 0.7643 0.4927 1.1623 0.136 Uiso 1 1 calc R U . . .
C01N C 0.6722(4) 0.5210(9) 1.0605(7) 0.097(3) Uani 1 1 d . . . . .
H01D H 0.6682 0.5330 1.1130 0.146 Uiso 1 1 calc R U . . .
H01E H 0.6740 0.4711 1.0565 0.146 Uiso 1 1 calc R U . . .
H01F H 0.6450 0.5383 1.0115 0.146 Uiso 1 1 calc R U . . .
C22 C 0.7898(4) 0.5731(5) 0.8871(6) 0.076(2) Uani 1 1 d . . . . .
C21 C 0.7914(4) 0.5603(5) 0.9802(6) 0.079(3) Uani 1 1 d . . . . .
H21 H 0.7929 0.6057 1.0081 0.094 Uiso 1 1 calc R U . . .
C20 C 0.7721(4) 0.4341(5) 1.0185(6) 0.075(2) Uani 1 1 d . . . . .
C23 C 0.7875(4) 0.4590(5) 0.6691(7) 0.084(3) Uani 1 1 d . . . . .
C24 C 0.8422(5) 0.5735(7) 0.8915(8) 0.102(3) Uani 1 1 d . . . . .
H24A H 0.8607 0.6091 0.9310 0.153 Uiso 1 1 calc R U . . .
H24B H 0.8418 0.5827 0.8348 0.153 Uiso 1 1 calc R U . . .
H24C H 0.8570 0.5288 0.9113 0.153 Uiso 1 1 calc R U . . .
C025 C 0.7114(5) 0.6319(5) 1.0430(7) 0.097(3) Uani 1 1 d . . . . .
H02A H 0.6990 0.6530 1.0822 0.145 Uiso 1 1 calc R U . . .
H02B H 0.6887 0.6389 0.9843 0.145 Uiso 1 1 calc R U . . .
H02C H 0.7421 0.6530 1.0508 0.145 Uiso 1 1 calc R U . . .
C25 C 0.7119(4) 0.3338(6) 1.0091(7) 0.086(3) Uani 1 1 d . . . . .
C26 C 0.6913(5) 0.3407(6) 1.0706(7) 0.086(3) Uani 1 1 d . . . . .
C27 C 0.6463(5) 0.3091(7) 1.0580(8) 0.096(3) Uani 1 1 d . . . . .
C28 C 0.6264(5) 0.2660(7) 0.9857(9) 0.103(3) Uani 1 1 d . . . . .
H28 H 0.5969 0.2441 0.9764 0.124 Uiso 1 1 calc R U . . .
C29 C 0.6475(5) 0.2533(6) 0.9266(8) 0.097(3) Uani 1 1 d . . . . .
Pd2 Pd 0.68984(2) 0.51772(4) 0.83340(3) 0.07117(18) Uani 1 1 d . . . . .
C2 C 0.8054(6) 0.7128(7) 0.5216(9) 0.104(3) Uani 1 1 d . . . . .
H2 H 0.8000 0.7602 0.5090 0.125 Uiso 1 1 calc R U . . .
O2 O 0.7241(4) 0.6545(4) 0.3136(5) 0.104(2) Uani 1 1 d . . . . .
P2 P 0.73550(8) 0.5135(2) 0.97604(12) 0.0720(5) Uani 1 1 d . . . . .
C30 C 0.6908(5) 0.2894(5) 0.9391(7) 0.087(3) Uani 1 1 d . . . . .
C31 C 0.7247(6) 0.3296(7) 0.8400(8) 0.110(4) Uani 1 1 d . . . . .
H31A H 0.7150 0.3728 0.8575 0.166 Uiso 1 1 calc R U . . .
H31B H 0.7076 0.3236 0.7785 0.166 Uiso 1 1 calc R U . . .
H31C H 0.7592 0.3303 0.8541 0.166 Uiso 1 1 calc R U . . .
C32 C 0.7473(6) 0.3357(7) 1.2131(8) 0.114(4) Uani 1 1 d . . . . .
H32A H 0.7539 0.3582 1.2677 0.170 Uiso 1 1 calc R U . . .
H32B H 0.7775 0.3283 1.2061 0.170 Uiso 1 1 calc R U . . .
H32C H 0.7317 0.2916 1.2116 0.170 Uiso 1 1 calc R U . . .
C33 C 0.7156(5) 0.6990(5) 0.4415(7) 0.089(3) Uani 1 1 d . . . . .
C34 C 0.6929(5) 0.7436(6) 0.4793(7) 0.094(3) Uani 1 1 d . . . . .
C35 C 0.6510(5) 0.7789(6) 0.4297(8) 0.098(3) Uani 1 1 d . . . . .
C36 C 0.6335(5) 0.7697(7) 0.3398(9) 0.103(3) Uani 1 1 d . . . . .
H36 H 0.6053 0.7934 0.3054 0.124 Uiso 1 1 calc R U . . .
C37 C 0.6556(5) 0.7275(7) 0.2992(8) 0.099(3) Uani 1 1 d . . . . .
C38 C 0.6980(5) 0.6940(6) 0.3516(8) 0.091(3) Uani 1 1 d . . . . .
C39 C 0.7607(6) 0.6928(7) 0.2995(9) 0.118(4) Uani 1 1 d . . . . .
H39A H 0.7860 0.7050 0.3544 0.177 Uiso 1 1 calc R U . . .
H39B H 0.7469 0.7346 0.2678 0.177 Uiso 1 1 calc R U . . .
H39C H 0.7743 0.6649 0.2669 0.177 Uiso 1 1 calc R U . . .
C40 C 0.7257(6) 0.7022(7) 0.6275(8) 0.116(4) Uani 1 1 d . . . . .
H40A H 0.7220 0.7169 0.6794 0.174 Uiso 1 1 calc R U . . .
H40B H 0.7588 0.6881 0.6414 0.174 Uiso 1 1 calc R U . . .
H40C H 0.7042 0.6636 0.6022 0.174 Uiso 1 1 calc R U . . .
C41 C 0.6369(6) 0.7174(9) 0.2040(8) 0.119(4) Uani 1 1 d . . . . .
H41 H 0.6655 0.7055 0.1915 0.142 Uiso 1 1 calc R U . . .
C42 C 0.6129(12) 0.7768(12) 0.1456(12) 0.203(13) Uani 1 1 d . . . . .
H42A H 0.6372 0.8087 0.1415 0.244 Uiso 1 1 calc R U . . .
H42B H 0.5920 0.8023 0.1676 0.244 Uiso 1 1 calc R U . . .
C43 C 0.5823(8) 0.7450(13) 0.0552(11) 0.162(7) Uani 1 1 d . . . . .
H43A H 0.5514 0.7693 0.0285 0.194 Uiso 1 1 calc R U . . .
H43B H 0.5998 0.7484 0.0173 0.194 Uiso 1 1 calc R U . . .
C44 C 0.5743(8) 0.6721(13) 0.0707(14) 0.151(7) Uani 1 1 d . . . . .
H44A H 0.5864 0.6417 0.0374 0.181 Uiso 1 1 calc R U . . .
H44B H 0.5397 0.6631 0.0538 0.181 Uiso 1 1 calc R U . . .
C45 C 0.6019(6) 0.6591(8) 0.1678(10) 0.125(5) Uani 1 1 d . . . . .
H45A H 0.5792 0.6571 0.1964 0.150 Uiso 1 1 calc R U . . .
H45B H 0.6192 0.6149 0.1771 0.150 Uiso 1 1 calc R U . . .
C46 C 0.6233(4) 0.4953(5) 0.4895(7) 0.087(3) Uani 1 1 d . . . . .
C47 C 0.6104(6) 0.4239(7) 0.4803(8) 0.100(4) Uani 1 1 d . . . . .
C48 C 0.5659(6) 0.4018(8) 0.4192(9) 0.113(4) Uani 1 1 d . . . . .
C49 C 0.5316(6) 0.4504(9) 0.3717(11) 0.139(6) Uani 1 1 d . . . . .
H49 H 0.5008 0.4362 0.3336 0.167 Uiso 1 1 calc R U . . .
C50 C 0.5437(5) 0.5203(11) 0.3817(8) 0.127(4) Uani 1 1 d . . . . .
H50 H 0.5211 0.5528 0.3477 0.152 Uiso 1 1 calc R U . . .
C51 C 0.5874(5) 0.5432(7) 0.4393(9) 0.108(4) Uani 1 1 d . . . . .
C52 C 0.6298(6) 0.3381(8) 0.5898(9) 0.120(4) Uani 1 1 d . . . . .
H52A H 0.6577 0.3135 0.6295 0.181 Uiso 1 1 calc R U . . .
H52B H 0.6043 0.3054 0.5602 0.181 Uiso 1 1 calc R U . . .
H52C H 0.6186 0.3709 0.6212 0.181 Uiso 1 1 calc R U . . .
C53 C 0.5126(6) 0.3049(10) 0.3609(14) 0.157(7) Uani 1 1 d . . . . .
H53A H 0.5135 0.2548 0.3585 0.236 Uiso 1 1 calc R U . . .
H53B H 0.5028 0.3236 0.3034 0.236 Uiso 1 1 calc R U . . .
H53C H 0.4897 0.3189 0.3853 0.236 Uiso 1 1 calc R U . . .
C54 C 0.6283(6) 0.8309(9) 0.4724(11) 0.124(4) Uani 1 1 d . . . . .
H54 H 0.6526 0.8674 0.4992 0.148 Uiso 1 1 calc R U . . .
C55 C 0.6139(8) 0.8011(11) 0.5430(13) 0.159(7) Uani 1 1 d . . . . .
H55A H 0.6419 0.7986 0.5979 0.190 Uiso 1 1 calc R U . . .
H55B H 0.6000 0.7548 0.5276 0.190 Uiso 1 1 calc R U . . .
C56 C 0.5763(12) 0.8528(17) 0.548(2) 0.244(15) Uani 1 1 d . . . . .
H56A H 0.5473 0.8281 0.5451 0.293 Uiso 1 1 calc R U . . .
H56B H 0.5894 0.8784 0.6021 0.293 Uiso 1 1 calc R U . . .
C57 C 0.5639(9) 0.9012(14) 0.4747(19) 0.203(11) Uani 1 1 d . . . . .
H57A H 0.5795 0.9461 0.4937 0.243 Uiso 1 1 calc R U . . .
H57B H 0.5289 0.9081 0.4473 0.243 Uiso 1 1 calc R U . . .
C58 C 0.5827(8) 0.8664(11) 0.4127(14) 0.162(7) Uani 1 1 d . . . . .
H58A H 0.5594 0.8329 0.3759 0.194 Uiso 1 1 calc R U . . .
H58B H 0.5899 0.9007 0.3766 0.194 Uiso 1 1 calc R U . . .
C59 C 0.6243(4) 0.5400(6) 0.8384(6) 0.086(3) Uani 1 1 d . . . . .
C60 C 0.5886(4) 0.4925(5) 0.8402(6) 0.083(3) Uani 1 1 d . . . . .
C61 C 0.5460(3) 0.5161(9) 0.8409(6) 0.085(2) Uani 1 1 d . . . . .
H61 H 0.5234 0.4840 0.8442 0.102 Uiso 1 1 calc R U . . .
C62 C 0.5352(4) 0.5860(7) 0.8368(8) 0.096(3) Uani 1 1 d . . . . .
H62 H 0.5056 0.6005 0.8376 0.115 Uiso 1 1 calc R U . . .
C63 C 0.5679(5) 0.6349(7) 0.8315(8) 0.088(3) Uani 1 1 d . . . . .
C64 C 0.6134(5) 0.6107(7) 0.8309(7) 0.090(3) Uani 1 1 d . . . . .
C65 C 0.6315(5) 0.6944(6) 0.7437(8) 0.105(4) Uani 1 1 d . . . . .
H65A H 0.5978 0.7078 0.7232 0.158 Uiso 1 1 calc R U . . .
H65B H 0.6360 0.6628 0.7029 0.158 Uiso 1 1 calc R U . . .
H65C H 0.6513 0.7352 0.7496 0.158 Uiso 1 1 calc R U . . .
C68 C 0.5134(6) 0.7299(8) 0.8035(14) 0.150(6) Uani 1 1 d . . . . .
H68A H 0.5044 0.7275 0.8526 0.225 Uiso 1 1 calc R U . . .
H68B H 0.4914 0.7018 0.7572 0.225 Uiso 1 1 calc R U . . .
H68C H 0.5116 0.7775 0.7845 0.225 Uiso 1 1 calc R U . . .
C67 C 0.5990(7) 0.6174(8) 0.4454(12) 0.130(6) Uani 1 1 d . . . . .
H67 H 0.6302 0.6315 0.4818 0.156 Uiso 1 1 calc R U . . .
C66 C 0.5983(6) 0.4162(7) 0.8397(10) 0.099(4) Uani 1 1 d . . . . .
H66 H 0.6294 0.4013 0.8472 0.119 Uiso 1 1 calc R U . . .
C69 C 0.5657(9) 0.1277(12) 0.7571(14) 0.198(10) Uani 1 1 d . U . . .
H69A H 0.5304 0.1278 0.7289 0.238 Uiso 1 1 calc R U . . .
H69B H 0.5770 0.0797 0.7638 0.238 Uiso 1 1 calc R U . . .
C70 C 0.5878(9) 0.1688(12) 0.7026(13) 0.183(8) Uani 1 1 d . U . . .
H70A H 0.6097 0.1396 0.6869 0.220 Uiso 1 1 calc R U . . .
H70B H 0.5625 0.1867 0.6501 0.220 Uiso 1 1 calc R U . . .
C71 C 0.6156(7) 0.2285(9) 0.7616(10) 0.142(6) Uani 1 1 d . . . . .
H71A H 0.6447 0.2402 0.7517 0.170 Uiso 1 1 calc R U . . .
H71B H 0.5952 0.2698 0.7518 0.170 Uiso 1 1 calc R U . . .
C73 C 0.5823(9) 0.1636(12) 0.8458(13) 0.201(11) Uani 1 1 d . . . . .
H73A H 0.5580 0.1966 0.8478 0.241 Uiso 1 1 calc R U . . .
H73B H 0.5889 0.1297 0.8921 0.241 Uiso 1 1 calc R U . . .
C74 C 0.6236(6) 0.3222(8) 1.1225(10) 0.119(4) Uani 1 1 d . . . . .
H74 H 0.6467 0.3501 1.1698 0.143 Uiso 1 1 calc R U . . .
C75 C 0.6108(12) 0.2584(13) 1.1629(19) 0.212(14) Uani 1 1 d . . . . .
H75A H 0.5981 0.2215 1.1201 0.254 Uiso 1 1 calc R U . . .
H75B H 0.6394 0.2410 1.2104 0.254 Uiso 1 1 calc R U . . .
C76 C 0.5729(12) 0.2813(15) 1.195(3) 0.270(19) Uani 1 1 d . . . . .
H76A H 0.5476 0.2461 1.1825 0.324 Uiso 1 1 calc R U . . .
H76B H 0.5875 0.2887 1.2574 0.324 Uiso 1 1 calc R U . . .
C77 C 0.5527(9) 0.345(2) 1.151(2) 0.236(14) Uani 1 1 d . . . . .
H77A H 0.5589 0.3830 1.1932 0.283 Uiso 1 1 calc R U . . .
H77B H 0.5177 0.3407 1.1206 0.283 Uiso 1 1 calc R U . . .
C78 C 0.5771(8) 0.3626(13) 1.0853(16) 0.171(9) Uani 1 1 d . . . . .
H78A H 0.5570 0.3469 1.0272 0.206 Uiso 1 1 calc R U . . .
H78B H 0.5833 0.4123 1.0840 0.206 Uiso 1 1 calc R U . . .

loop_
_atom_site_aniso_label
_atom_site_aniso_U_11
_atom_site_aniso_U_22
_atom_site_aniso_U_33
_atom_site_aniso_U_23
_atom_site_aniso_U_13
_atom_site_aniso_U_12
Pd1 0.1025(4) 0.0701(4) 0.0646(3) -0.0009(5) 0.0371(3) 0.0016(6)
C1 0.126(9) 0.069(6) 0.086(7) -0.007(5) 0.056(7) -0.007(6)
O1 0.111(5) 0.102(7) 0.127(5) 0.024(6) 0.070(4) 0.013(6)
Cl1 0.0928(13) 0.1224(17) 0.0659(10) -0.0069(19) 0.0327(9) 0.003(2)
P1 0.1221(17) 0.0673(12) 0.0704(11) -0.0003(16) 0.0507(11) 0.002(2)
C7 0.133(10) 0.075(7) 0.085(6) -0.004(5) 0.062(7) -0.001(6)
O7 0.155(10) 0.111(9) 0.184(12) 0.033(8) 0.013(9) 0.007(8)
O6 0.160(8) 0.071(4) 0.097(5) -0.010(4) 0.067(5) 0.000(5)
C6 0.134(10) 0.069(6) 0.085(6) 0.007(5) 0.062(7) 0.000(6)
O5 0.141(7) 0.070(4) 0.083(4) 0.000(3) 0.053(4) 0.010(4)
C5 0.135(11) 0.083(8) 0.109(9) 0.006(7) 0.073(9) 0.003(8)
O4 0.093(4) 0.086(5) 0.088(4) 0.013(5) 0.028(3) -0.007(6)
C4 0.139(12) 0.116(12) 0.122(10) 0.011(9) 0.062(9) -0.014(10)
O3 0.175(8) 0.082(5) 0.084(5) -0.010(4) 0.059(5) 0.000(5)
C3 0.132(13) 0.126(13) 0.122(11) -0.004(9) 0.056(10) -0.029(10)
O8 0.100(5) 0.077(4) 0.099(5) 0.011(4) 0.046(4) -0.005(4)
C8 0.120(9) 0.075(7) 0.086(7) 0.006(5) 0.030(6) -0.016(6)
O9 0.120(6) 0.084(5) 0.092(5) 0.009(4) 0.039(4) -0.009(4)
C9 0.129(10) 0.092(8) 0.097(8) 0.007(6) 0.052(8) 0.023(7)
O10 0.141(8) 0.093(7) 0.138(8) -0.004(6) 0.021(6) -0.016(6)
C10 0.122(9) 0.082(7) 0.110(8) 0.012(6) 0.069(7) 0.012(6)
C11 0.159(11) 0.067(6) 0.078(6) 0.008(5) 0.059(7) -0.001(6)
O11 0.102(6) 0.081(5) 0.128(6) -0.013(5) 0.045(5) 0.007(4)
O12 0.100(4) 0.072(3) 0.076(3) 0.002(4) 0.047(3) 0.006(5)
C12 0.182(13) 0.076(7) 0.105(8) -0.001(6) 0.091(9) -0.005(7)
O13 0.081(3) 0.077(3) 0.070(3) -0.006(4) 0.033(2) 0.001(5)
C13 0.181(11) 0.077(7) 0.072(5) -0.020(8) 0.054(6) -0.016(12)
C14 0.159(12) 0.082(8) 0.098(8) -0.013(6) 0.072(8) -0.016(7)
O14 0.103(7) 0.093(7) 0.167(10) 0.003(6) 0.047(6) -0.002(6)
C15 0.118(9) 0.082(7) 0.079(6) 0.008(5) 0.047(6) 0.017(7)
C72 0.151(13) 0.109(10) 0.104(9) -0.008(8) 0.045(9) -0.021(9)
C016 0.115(8) 0.063(5) 0.074(5) 0.000(4) 0.043(6) 0.005(5)
C16 0.092(8) 0.108(10) 0.114(9) 0.026(7) 0.043(7) 0.013(7)
C17 0.117(11) 0.100(10) 0.121(10) 0.018(8) 0.055(9) 0.017(8)
C18 0.137(11) 0.077(7) 0.097(7) 0.012(6) 0.060(8) 0.016(7)
C19 0.106(8) 0.070(6) 0.067(5) 0.009(4) 0.044(5) 0.010(5)
C01C 0.122(8) 0.085(7) 0.071(5) -0.003(4) 0.045(6) 0.001(5)
C01N 0.146(8) 0.078(7) 0.098(6) -0.013(8) 0.080(6) 0.001(10)
C22 0.096(7) 0.065(5) 0.066(5) 0.003(4) 0.031(5) -0.005(5)
C21 0.104(7) 0.064(6) 0.071(5) -0.009(4) 0.037(5) -0.011(5)
C20 0.081(7) 0.069(6) 0.077(6) 0.008(4) 0.033(5) 0.005(5)
C23 0.110(8) 0.072(6) 0.083(6) 0.004(5) 0.054(6) 0.001(5)
C24 0.111(9) 0.108(9) 0.094(7) -0.005(6) 0.048(7) -0.018(7)
C025 0.145(10) 0.066(6) 0.091(7) -0.001(5) 0.060(7) 0.007(6)
C25 0.109(8) 0.076(6) 0.078(6) 0.007(5) 0.044(6) 0.006(6)
C26 0.117(9) 0.063(6) 0.082(6) 0.009(5) 0.043(6) 0.011(6)
C27 0.121(9) 0.087(7) 0.093(7) 0.011(6) 0.055(7) 0.016(7)
C28 0.107(9) 0.093(8) 0.110(9) 0.018(7) 0.043(7) -0.004(6)
C29 0.125(10) 0.068(7) 0.096(7) 0.006(5) 0.042(7) 0.000(6)
Pd2 0.0877(4) 0.0667(3) 0.0638(3) -0.0018(4) 0.0347(3) 0.0008(5)
C2 0.128(11) 0.088(8) 0.103(8) -0.002(6) 0.051(8) -0.012(8)
O2 0.156(7) 0.077(5) 0.095(5) -0.012(4) 0.066(5) -0.018(5)
P2 0.0933(13) 0.0657(11) 0.0611(9) 0.0008(14) 0.0346(9) 0.0016(17)
C30 0.128(9) 0.059(6) 0.079(6) 0.010(5) 0.045(6) 0.012(6)
C31 0.161(12) 0.089(8) 0.098(8) -0.003(6) 0.069(8) -0.009(8)
C32 0.151(12) 0.101(9) 0.082(7) -0.003(6) 0.038(7) 0.025(8)
C33 0.131(9) 0.062(6) 0.086(6) 0.004(5) 0.056(7) -0.009(6)
C34 0.134(10) 0.068(6) 0.084(7) 0.004(5) 0.049(7) 0.003(6)
C35 0.138(10) 0.067(7) 0.098(8) 0.006(6) 0.055(8) -0.007(7)
C36 0.114(9) 0.088(8) 0.110(9) 0.012(7) 0.047(7) -0.004(7)
C37 0.125(10) 0.094(8) 0.082(7) 0.000(6) 0.045(7) -0.017(7)
C38 0.121(9) 0.066(6) 0.096(7) -0.003(5) 0.056(7) -0.015(6)
C39 0.171(13) 0.092(8) 0.120(10) -0.015(7) 0.090(10) -0.028(9)
C40 0.183(14) 0.093(9) 0.083(7) 0.005(6) 0.064(8) 0.007(9)
C41 0.126(11) 0.141(12) 0.087(8) 0.005(8) 0.040(7) -0.015(9)
C42 0.34(4) 0.141(17) 0.102(11) 0.010(11) 0.061(16) -0.07(2)
C43 0.160(16) 0.20(2) 0.095(10) -0.005(11) 0.016(10) -0.017(15)
C44 0.131(15) 0.159(19) 0.134(14) -0.023(13) 0.019(11) 0.014(13)
C45 0.126(12) 0.111(10) 0.123(11) -0.009(8) 0.031(9) -0.003(9)
C46 0.102(7) 0.090(9) 0.075(5) 0.006(5) 0.041(5) 0.000(5)
C47 0.130(11) 0.083(8) 0.087(8) 0.000(6) 0.044(8) -0.016(7)
C48 0.130(12) 0.096(10) 0.090(8) 0.009(7) 0.017(8) -0.005(9)
C49 0.120(11) 0.114(11) 0.134(12) 0.014(9) -0.003(9) -0.035(9)
C50 0.134(9) 0.102(9) 0.103(7) 0.017(10) 0.003(7) -0.015(12)
C51 0.112(9) 0.098(9) 0.097(8) 0.013(6) 0.021(7) -0.006(7)
C52 0.147(12) 0.108(10) 0.106(9) 0.024(8) 0.050(9) -0.008(9)
C53 0.124(12) 0.120(13) 0.201(18) -0.019(12) 0.034(12) -0.035(10)
C54 0.138(13) 0.114(11) 0.130(11) 0.016(9) 0.064(10) 0.009(9)
C55 0.195(18) 0.156(16) 0.170(16) 0.002(12) 0.121(15) 0.012(13)
C56 0.30(4) 0.24(3) 0.29(4) 0.02(3) 0.22(3) 0.07(3)
C57 0.19(2) 0.19(2) 0.26(3) 0.05(2) 0.12(2) 0.072(18)
C58 0.169(17) 0.169(17) 0.175(17) 0.012(14) 0.096(15) 0.034(14)
C59 0.088(7) 0.099(9) 0.066(5) 0.010(4) 0.023(5) 0.009(5)
C60 0.089(7) 0.085(7) 0.079(6) 0.006(4) 0.039(5) 0.000(5)
C61 0.086(5) 0.086(6) 0.091(5) -0.012(8) 0.042(4) -0.004(9)
C62 0.080(7) 0.102(9) 0.110(8) -0.013(6) 0.042(6) 0.008(6)
C63 0.094(9) 0.084(8) 0.084(7) -0.004(6) 0.033(6) -0.002(7)
C64 0.122(10) 0.076(7) 0.069(6) -0.003(5) 0.034(6) 0.013(7)
C65 0.131(10) 0.082(7) 0.111(8) 0.017(6) 0.056(8) 0.008(7)
C68 0.125(12) 0.093(10) 0.222(19) -0.002(10) 0.056(12) 0.034(9)
C67 0.138(14) 0.091(10) 0.141(14) 0.008(9) 0.034(11) -0.013(10)
C66 0.097(9) 0.068(7) 0.124(10) 0.011(6) 0.033(8) 0.008(7)
C69 0.21(2) 0.18(2) 0.155(16) -0.045(14) 0.017(14) -0.097(16)
C70 0.21(2) 0.18(2) 0.136(14) -0.055(13) 0.049(13) -0.043(16)
C71 0.157(14) 0.129(12) 0.112(10) -0.013(9) 0.022(10) -0.013(10)
C73 0.24(2) 0.18(2) 0.135(15) -0.004(13) 0.022(15) -0.102(19)
C74 0.118(10) 0.127(11) 0.127(11) 0.018(9) 0.062(9) 0.025(9)
C75 0.34(4) 0.152(18) 0.26(3) 0.055(18) 0.24(3) 0.06(2)
C76 0.30(4) 0.19(2) 0.46(5) 0.11(3) 0.30(4) 0.08(2)
C77 0.17(2) 0.30(4) 0.30(3) 0.02(3) 0.16(2) 0.07(2)
C78 0.18(2) 0.20(2) 0.176(19) 0.029(16) 0.108(18) 0.070(17)

loop_
_atom_type_symbol
_atom_type_description
_atom_type_scat_dispersion_real
_atom_type_scat_dispersion_imag
_atom_type_scat_source
C C 0.0181 0.0091 'International Tables Vol C Tables 4.2.6.8 and 6.1.1.4'
H H 0.0000 0.0000 'International Tables Vol C Tables 4.2.6.8 and 6.1.1.4'
Cl Cl 0.3639 0.7018 'International Tables Vol C Tables 4.2.6.8 and 6.1.1.4'
O O 0.0492 0.0322 'International Tables Vol C Tables 4.2.6.8 and 6.1.1.4'
P P 0.2955 0.4335 'International Tables Vol C Tables 4.2.6.8 and 6.1.1.4'
Pd Pd 0.1215 3.9337 'International Tables Vol C Tables 4.2.6.8 and 6.1.1.4'

loop_
_geom_angle_atom_site_label_1
_geom_angle_atom_site_label_2
_geom_angle_atom_site_label_3
_geom_angle
_geom_angle_site_symmetry_1
_geom_angle_site_symmetry_3
_geom_angle_publ_flag
C46 Pd1 O12 168.9(4) . . ?
C46 Pd1 P1 99.8(3) . . ?
O12 Pd1 P1 78.72(15) . . ?
C46 Pd1 Cl1 85.7(3) . . ?
O12 Pd1 Cl1 95.94(14) . . ?
P1 Pd1 Cl1 174.47(9) . . ?
C2 C1 C6 117.0(12) . . ?
C2 C1 C33 117.7(10) . . ?
C6 C1 C33 125.3(11) . . ?
C5 O1 C7 113.1(10) . . ?
Pd2 Cl1 Pd1 121.21(10) . . ?
C6 P1 C7 89.4(6) . . ?
C6 P1 C11 110.0(5) . . ?
C7 P1 C11 104.9(5) . . ?
C6 P1 Pd1 118.2(4) . . ?
C7 P1 Pd1 100.5(3) . . ?
C11 P1 Pd1 125.1(4) . . ?
O1 C7 C23 111.0(10) . . ?
O1 C7 P1 107.2(7) . . ?
C23 C7 P1 110.4(8) . . ?
O1 C7 H7 109.4 . . ?
C23 C7 H7 109.4 . . ?
P1 C7 H7 109.4 . . ?
C30 O6 C31 118.2(8) . . ?
C5 C6 C1 118.4(12) . . ?
C5 C6 P1 107.2(9) . . ?
C1 C6 P1 134.2(11) . . ?
C26 O5 C32 112.6(8) . . ?
O1 C5 C4 117.3(14) . . ?
O1 C5 C6 119.7(12) . . ?
C4 C5 C6 123.0(13) . . ?
C15 O4 C21 111.2(8) . . ?
C3 C4 C5 118.1(15) . . ?
C3 C4 H4A 107.8 . . ?
C5 C4 H4A 107.8 . . ?
C3 C4 H4B 107.8 . . ?
C5 C4 H4B 107.8 . . ?
H4A C4 H4B 107.1 . . ?
C34 O3 C40 118.9(9) . . ?
C2 C3 C4 119.8(15) . . ?
C2 C3 H3 120.1 . . ?
C4 C3 H3 120.1 . . ?
C64 O8 C65 114.8(9) . . ?
C22 C8 H8A 109.5 . . ?
C22 C8 H8B 109.5 . . ?
H8A C8 H8B 109.5 . . ?
C22 C8 H8C 109.5 . . ?
H8A C8 H8C 109.5 . . ?
H8B C8 H8C 109.5 . . ?
C47 O9 C52 115.2(11) . . ?
C23 C9 H9A 109.5 . . ?
C23 C9 H9B 109.5 . . ?
H9A C9 H9B 109.5 . . ?
C23 C9 H9C 109.5 . . ?
H9A C9 H9C 109.5 . . ?
H9B C9 H9C 109.5 . . ?
C48 O10 C53 117.6(13) . . ?
C23 C10 H10A 109.5 . . ?
C23 C10 H10B 109.5 . . ?
H10A C10 H10B 109.5 . . ?
C23 C10 H10C 109.5 . . ?
H10A C10 H10C 109.5 . . ?
H10B C10 H10C 109.5 . . ?
C13 C11 C14 109.0(12) . . ?
C13 C11 C12 110.0(9) . . ?
C14 C11 C12 111.1(10) . . ?
C13 C11 P1 108.8(8) . . ?
C14 C11 P1 108.2(7) . . ?
C12 C11 P1 109.6(9) . . ?
C63 O11 C68 116.8(11) . . ?
C23 O12 Pd1 108.0(6) . . ?
C11 C12 H12A 109.5 . . ?
C11 C12 H12B 109.5 . . ?
H12A C12 H12B 109.5 . . ?
C11 C12 H12C 109.5 . . ?
H12A C12 H12C 109.5 . . ?
H12B C12 H12C 109.5 . . ?
C22 O13 Pd2 108.6(5) . . ?
C11 C13 H13A 109.5 . . ?
C11 C13 H13B 109.5 . . ?
H13A C13 H13B 109.5 . . ?
C11 C13 H13C 109.5 . . ?
H13A C13 H13C 109.5 . . ?
H13B C13 H13C 109.5 . . ?
C11 C14 H14A 109.5 . . ?
C11 C14 H14B 109.5 . . ?
H14A C14 H14B 109.5 . . ?
C11 C14 H14C 109.5 . . ?
H14A C14 H14C 109.5 . . ?
H14B C14 H14C 109.5 . . ?
O4 C15 C20 121.2(10) . . ?
O4 C15 C16 115.4(12) . . ?
C20 C15 C16 123.3(11) . . ?
C71 C72 C73 103.2(15) . . ?
C71 C72 C29 117.1(13) . . ?
C73 C72 C29 113.3(15) . . ?
C01N C016 C01C 109.6(9) . . ?
C01N C016 C025 110.1(11) . . ?
C01C C016 C025 109.7(9) . . ?
C01N C016 P2 110.0(7) . . ?
C01C C016 P2 109.6(7) . . ?
C025 C016 P2 107.7(7) . . ?
C17 C16 C15 118.6(13) . . ?
C17 C16 H16 120.7 . . ?
C15 C16 H16 120.7 . . ?
C16 C17 C18 119.6(13) . . ?
C16 C17 H17 120.2 . . ?
C18 C17 H17 120.2 . . ?
C17 C18 C19 121.7(12) . . ?
C17 C18 H18 119.2 . . ?
C19 C18 H18 119.2 . . ?
C20 C19 C18 118.8(11) . . ?
C20 C19 C25 126.0(9) . . ?
C18 C19 C25 115.2(10) . . ?
C016 C01C H01A 109.5 . . ?
C016 C01C H01B 109.5 . . ?
H01A C01C H01B 109.5 . . ?
C016 C01C H01C 109.5 . . ?
H01A C01C H01C 109.5 . . ?
H01B C01C H01C 109.5 . . ?
C016 C01N H01D 109.5 . . ?
C016 C01N H01E 109.5 . . ?
H01D C01N H01E 109.5 . . ?
C016 C01N H01F 109.5 . . ?
H01D C01N H01F 109.5 . . ?
H01E C01N H01F 109.5 . . ?
O13 C22 C8 110.2(8) . . ?
O13 C22 C24 110.7(8) . . ?
C8 C22 C24 112.2(9) . . ?
O13 C22 C21 106.6(7) . . ?
C8 C22 C21 108.3(9) . . ?
C24 C22 C21 108.6(9) . . ?
O4 C21 C22 112.7(8) . . ?
O4 C21 P2 107.9(7) . . ?
C22 C21 P2 111.1(7) . . ?
O4 C21 H21 108.4 . . ?
C22 C21 H21 108.4 . . ?
P2 C21 H21 108.4 . . ?
C15 C20 C19 118.0(10) . . ?
C15 C20 P2 106.5(8) . . ?
C19 C20 P2 135.5(8) . . ?
O12 C23 C9 111.5(9) . . ?
O12 C23 C10 109.8(9) . . ?
C9 C23 C10 109.1(10) . . ?
O12 C23 C7 108.5(8) . . ?
C9 C23 C7 109.8(10) . . ?
C10 C23 C7 108.1(9) . . ?
C22 C24 H24A 109.5 . . ?
C22 C24 H24B 109.5 . . ?
H24A C24 H24B 109.5 . . ?
C22 C24 H24C 109.5 . . ?
H24A C24 H24C 109.5 . . ?
H24B C24 H24C 109.5 . . ?
C016 C025 H02A 109.5 . . ?
C016 C025 H02B 109.5 . . ?
H02A C025 H02B 109.5 . . ?
C016 C025 H02C 109.5 . . ?
H02A C025 H02C 109.5 . . ?
H02B C025 H02C 109.5 . . ?
C30 C25 C26 119.9(11) . . ?
C30 C25 C19 120.8(10) . . ?
C26 C25 C19 118.3(10) . . ?
O5 C26 C25 118.6(11) . . ?
O5 C26 C27 120.3(10) . . ?
C25 C26 C27 121.1(11) . . ?
C28 C27 C26 116.1(11) . . ?
C28 C27 C74 124.5(13) . . ?
C26 C27 C74 119.5(12) . . ?
C29 C28 C27 124.6(12) . . ?
C29 C28 H28 117.7 . . ?
C27 C28 H28 117.7 . . ?
C28 C29 C30 117.0(11) . . ?
C28 C29 C72 125.0(13) . . ?
C30 C29 C72 117.9(12) . . ?
C59 Pd2 O13 168.3(4) . . ?
C59 Pd2 P2 99.0(3) . . ?
O13 Pd2 P2 78.78(14) . . ?
C59 Pd2 Cl1 85.8(3) . . ?
O13 Pd2 Cl1 96.99(14) . . ?
P2 Pd2 Cl1 174.82(12) . . ?
C3 C2 C1 123.6(14) . . ?
C3 C2 H2 118.2 . . ?
C1 C2 H2 118.2 . . ?
C38 O2 C39 113.5(9) . . ?
C20 P2 C016 109.8(4) . . ?
C20 P2 C21 89.8(5) . . ?
C016 P2 C21 106.2(5) . . ?
C20 P2 Pd2 117.5(3) . . ?
C016 P2 Pd2 125.0(4) . . ?
C21 P2 Pd2 100.5(3) . . ?
O6 C30 C25 121.3(11) . . ?
O6 C30 C29 117.5(10) . . ?
C25 C30 C29 120.9(11) . . ?
O6 C31 H31A 109.5 . . ?
O6 C31 H31B 109.5 . . ?
H31A C31 H31B 109.5 . . ?
O6 C31 H31C 109.5 . . ?
H31A C31 H31C 109.5 . . ?
H31B C31 H31C 109.5 . . ?
O5 C32 H32A 109.5 . . ?
O5 C32 H32B 109.5 . . ?
H32A C32 H32B 109.5 . . ?
O5 C32 H32C 109.5 . . ?
H32A C32 H32C 109.5 . . ?
H32B C32 H32C 109.5 . . ?
C34 C33 C38 119.5(12) . . ?
C34 C33 C1 120.8(10) . . ?
C38 C33 C1 118.3(10) . . ?
C35 C34 C33 121.1(11) . . ?
C35 C34 O3 117.7(10) . . ?
C33 C34 O3 121.0(11) . . ?
C34 C35 C36 117.1(12) . . ?
C34 C35 C54 120.0(12) . . ?
C36 C35 C54 122.6(13) . . ?
C37 C36 C35 123.8(13) . . ?
C37 C36 H36 118.1 . . ?
C35 C36 H36 118.1 . . ?
C36 C37 C38 117.0(11) . . ?
C36 C37 C41 123.9(14) . . ?
C38 C37 C41 119.2(13) . . ?
C37 C38 C33 121.3(11) . . ?
C37 C38 O2 119.6(11) . . ?
C33 C38 O2 119.1(12) . . ?
O2 C39 H39A 109.5 . . ?
O2 C39 H39B 109.5 . . ?
H39A C39 H39B 109.5 . . ?
O2 C39 H39C 109.5 . . ?
H39A C39 H39C 109.5 . . ?
H39B C39 H39C 109.5 . . ?
O3 C40 H40A 109.5 . . ?
O3 C40 H40B 109.5 . . ?
H40A C40 H40B 109.5 . . ?
O3 C40 H40C 109.5 . . ?
H40A C40 H40C 109.5 . . ?
H40B C40 H40C 109.5 . . ?
C37 C41 C45 116.4(12) . . ?
C37 C41 C42 119.3(15) . . ?
C45 C41 C42 103.0(14) . . ?
C37 C41 H41 105.7 . . ?
C45 C41 H41 105.7 . . ?
C42 C41 H41 105.7 . . ?
C41 C42 C43 106.8(17) . . ?
C41 C42 H42A 110.4 . . ?
C43 C42 H42A 110.4 . . ?
C41 C42 H42B 110.4 . . ?
C43 C42 H42B 110.4 . . ?
H42A C42 H42B 108.6 . . ?
C44 C43 C42 106.1(16) . . ?
C44 C43 H43A 110.5 . . ?
C42 C43 H43A 110.5 . . ?
C44 C43 H43B 110.5 . . ?
C42 C43 H43B 110.5 . . ?
H43A C43 H43B 108.7 . . ?
C43 C44 C45 106.8(16) . . ?
C43 C44 H44A 110.4 . . ?
C45 C44 H44A 110.4 . . ?
C43 C44 H44B 110.4 . . ?
C45 C44 H44B 110.4 . . ?
H44A C44 H44B 108.6 . . ?
C41 C45 C44 108.1(15) . . ?
C41 C45 H45A 110.1 . . ?
C44 C45 H45A 110.1 . . ?
C41 C45 H45B 110.1 . . ?
C44 C45 H45B 110.1 . . ?
H45A C45 H45B 108.4 . . ?
C51 C46 C47 117.0(11) . . ?
C51 C46 Pd1 128.3(8) . . ?
C47 C46 Pd1 114.3(9) . . ?
O9 C47 C48 118.5(12) . . ?
O9 C47 C46 120.2(12) . . ?
C48 C47 C46 121.1(14) . . ?
O10 C48 C49 125.1(14) . . ?
O10 C48 C47 115.0(13) . . ?
C49 C48 C47 119.8(14) . . ?
C50 C49 C48 119.0(13) . . ?
C50 C49 H49 120.5 . . ?
C48 C49 H49 120.5 . . ?
C51 C50 C49 122.3(15) . . ?
C51 C50 H50 118.9 . . ?
C49 C50 H50 118.9 . . ?
C50 C51 C46 120.5(13) . . ?
C50 C51 C67 120.1(15) . . ?
C46 C51 C67 119.3(13) . . ?
O9 C52 H52A 109.5 . . ?
O9 C52 H52B 109.5 . . ?
H52A C52 H52B 109.5 . . ?
O9 C52 H52C 109.5 . . ?
H52A C52 H52C 109.5 . . ?
H52B C52 H52C 109.5 . . ?
O10 C53 H53A 109.5 . . ?
O10 C53 H53B 109.5 . . ?
H53A C53 H53B 109.5 . . ?
O10 C53 H53C 109.5 . . ?
H53A C53 H53C 109.5 . . ?
H53B C53 H53C 109.5 . . ?
C58 C54 C55 103.4(15) . . ?
C58 C54 C35 115.7(15) . . ?
C55 C54 C35 115.5(13) . . ?
C58 C54 H54 107.2 . . ?
C55 C54 H54 107.2 . . ?
C35 C54 H54 107.2 . . ?
C54 C55 C56 103.6(18) . . ?
C54 C55 H55A 111.0 . . ?
C56 C55 H55A 111.0 . . ?
C54 C55 H55B 111.0 . . ?
C56 C55 H55B 111.0 . . ?
H55A C55 H55B 109.0 . . ?
C57 C56 C55 108.5(19) . . ?
C57 C56 H56A 110.0 . . ?
C55 C56 H56A 110.0 . . ?
C57 C56 H56B 110.0 . . ?
C55 C56 H56B 110.0 . . ?
H56A C56 H56B 108.4 . . ?
C56 C57 C58 104.8(19) . . ?
C56 C57 H57A 110.8 . . ?
C58 C57 H57A 110.8 . . ?
C56 C57 H57B 110.8 . . ?
C58 C57 H57B 110.8 . . ?
H57A C57 H57B 108.9 . . ?
C54 C58 C57 103.0(18) . . ?
C54 C58 H58A 111.2 . . ?
C57 C58 H58A 111.2 . . ?
C54 C58 H58B 111.2 . . ?
C57 C58 H58B 111.2 . . ?
H58A C58 H58B 109.1 . . ?
C64 C59 C60 118.6(11) . . ?
C64 C59 Pd2 113.4(9) . . ?
C60 C59 Pd2 127.7(8) . . ?
C61 C60 C59 120.3(11) . . ?
C61 C60 C66 120.8(12) . . ?
C59 C60 C66 118.9(11) . . ?
C60 C61 C62 121.9(12) . . ?
C60 C61 H61 119.1 . . ?
C62 C61 H61 119.1 . . ?
C61 C62 C63 120.5(11) . . ?
C61 C62 H62 119.8 . . ?
C63 C62 H62 119.8 . . ?
O11 C63 C62 126.4(13) . . ?
O11 C63 C64 115.3(12) . . ?
C62 C63 C64 118.3(12) . . ?
O8 C64 C59 122.5(12) . . ?
O8 C64 C63 117.2(11) . . ?
C59 C64 C63 120.3(13) . . ?
O8 C65 H65A 109.5 . . ?
O8 C65 H65B 109.5 . . ?
H65A C65 H65B 109.5 . . ?
O8 C65 H65C 109.5 . . ?
H65A C65 H65C 109.5 . . ?
H65B C65 H65C 109.5 . . ?
O11 C68 H68A 109.5 . . ?
O11 C68 H68B 109.5 . . ?
H68A C68 H68B 109.5 . . ?
O11 C68 H68C 109.5 . . ?
H68A C68 H68C 109.5 . . ?
H68B C68 H68C 109.5 . . ?
O7 C67 C51 122.9(17) . . ?
O7 C67 H67 118.6 . . ?
C51 C67 H67 118.6 . . ?
O14 C66 C60 122.0(13) . . ?
O14 C66 H66 119.0 . . ?
C60 C66 H66 119.0 . . ?
C73 C69 C70 107.3(15) . . ?
C73 C69 H69A 110.3 . . ?
C70 C69 H69A 110.3 . . ?
C73 C69 H69B 110.3 . . ?
C70 C69 H69B 110.3 . . ?
H69A C69 H69B 108.5 . . ?
C71 C70 C69 104.4(16) . . ?
C71 C70 H70A 110.9 . . ?
C69 C70 H70A 110.9 . . ?
C71 C70 H70B 110.9 . . ?
C69 C70 H70B 110.9 . . ?
H70A C70 H70B 108.9 . . ?
C72 C71 C70 104.3(15) . . ?
C72 C71 H71A 110.9 . . ?
C70 C71 H71A 110.9 . . ?
C72 C71 H71B 110.9 . . ?
C70 C71 H71B 110.9 . . ?
H71A C71 H71B 108.9 . . ?
C72 C73 C69 102.2(19) . . ?
C72 C73 H73A 111.3 . . ?
C69 C73 H73A 111.3 . . ?
C72 C73 H73B 111.3 . . ?
C69 C73 H73B 111.3 . . ?
H73A C73 H73B 109.2 . . ?
C78 C74 C27 113.1(13) . . ?
C78 C74 C75 104.5(17) . . ?
C27 C74 C75 116.7(14) . . ?
C78 C74 H74 107.4 . . ?
C27 C74 H74 107.4 . . ?
C75 C74 H74 107.4 . . ?
C76 C75 C74 106.4(19) . . ?
C76 C75 H75A 110.5 . . ?
C74 C75 H75A 110.5 . . ?
C76 C75 H75B 110.5 . . ?
C74 C75 H75B 110.5 . . ?
H75A C75 H75B 108.7 . . ?
C77 C76 C75 107(2) . . ?
C77 C76 H76A 110.3 . . ?
C75 C76 H76A 110.3 . . ?
C77 C76 H76B 110.3 . . ?
C75 C76 H76B 110.3 . . ?
H76A C76 H76B 108.6 . . ?
C76 C77 C78 108.6(19) . . ?
C76 C77 H77A 110.0 . . ?
C78 C77 H77A 110.0 . . ?
C76 C77 H77B 110.0 . . ?
C78 C77 H77B 110.0 . . ?
H77A C77 H77B 108.3 . . ?
C74 C78 C77 101.9(18) . . ?
C74 C78 H78A 111.4 . . ?
C77 C78 H78A 111.4 . . ?
C74 C78 H78B 111.4 . . ?
C77 C78 H78B 111.4 . . ?
H78A C78 H78B 109.3 . . ?

loop_
_geom_bond_atom_site_label_1
_geom_bond_atom_site_label_2
_geom_bond_distance
_geom_bond_site_symmetry_2
_geom_bond_publ_flag
Pd1 C46 2.016(12) . ?
Pd1 O12 2.145(6) . ?
Pd1 P1 2.238(2) . ?
Pd1 Cl1 2.387(2) . ?
C1 C2 1.401(17) . ?
C1 C6 1.420(15) . ?
C1 C33 1.512(17) . ?
O1 C5 1.318(17) . ?
O1 C7 1.459(15) . ?
Cl1 Pd2 2.386(2) . ?
P1 C6 1.856(12) . ?
P1 C7 1.857(13) . ?
P1 C11 1.883(11) . ?
C7 C23 1.550(14) . ?
C7 H7 0.9800 . ?
O7 C67 1.25(2) . ?
O6 C30 1.383(13) . ?
O6 C31 1.396(14) . ?
C6 C5 1.400(18) . ?
O5 C26 1.386(13) . ?
O5 C32 1.400(14) . ?
C5 C4 1.390(19) . ?
O4 C15 1.366(16) . ?
O4 C21 1.424(13) . ?
C4 C3 1.39(2) . ?
C4 H4A 0.9700 . ?
C4 H4B 0.9700 . ?
O3 C34 1.394(13) . ?
O3 C40 1.414(14) . ?
C3 C2 1.37(2) . ?
C3 H3 0.9300 . ?
O8 C64 1.372(16) . ?
O8 C65 1.439(13) . ?
C8 C22 1.512(15) . ?
C8 H8A 0.9600 . ?
C8 H8B 0.9600 . ?
C8 H8C 0.9600 . ?
O9 C47 1.366(16) . ?
O9 C52 1.427(14) . ?
C9 C23 1.506(17) . ?
C9 H9A 0.9600 . ?
C9 H9B 0.9600 . ?
C9 H9C 0.9600 . ?
O10 C48 1.380(17) . ?
O10 C53 1.410(17) . ?
C10 C23 1.528(16) . ?
C10 H10A 0.9600 . ?
C10 H10B 0.9600 . ?
C10 H10C 0.9600 . ?
C11 C13 1.483(19) . ?
C11 C14 1.520(16) . ?
C11 C12 1.520(17) . ?
O11 C63 1.344(15) . ?
O11 C68 1.424(16) . ?
O12 C23 1.435(13) . ?
C12 H12A 0.9600 . ?
C12 H12B 0.9600 . ?
C12 H12C 0.9600 . ?
O13 C22 1.439(12) . ?
O13 Pd2 2.157(5) . ?
C13 H13A 0.9600 . ?
C13 H13B 0.9600 . ?
C13 H13C 0.9600 . ?
C14 H14A 0.9600 . ?
C14 H14B 0.9600 . ?
C14 H14C 0.9600 . ?
O14 C66 1.207(16) . ?
C15 C20 1.375(16) . ?
C15 C16 1.404(16) . ?
C72 C71 1.50(2) . ?
C72 C73 1.52(2) . ?
C72 C29 1.532(19) . ?
C016 C01N 1.511(16) . ?
C016 C01C 1.531(15) . ?
C016 C025 1.532(14) . ?
C016 P2 1.860(10) . ?
C16 C17 1.363(19) . ?
C16 H16 0.9300 . ?
C17 C18 1.381(19) . ?
C17 H17 0.9300 . ?
C18 C19 1.417(16) . ?
C18 H18 0.9300 . ?
C19 C20 1.390(14) . ?
C19 C25 1.515(16) . ?
C01C H01A 0.9600 . ?
C01C H01B 0.9600 . ?
C01C H01C 0.9600 . ?
C01N H01D 0.9600 . ?
C01N H01E 0.9600 . ?
C01N H01F 0.9600 . ?
C22 C24 1.536(16) . ?
C22 C21 1.562(13) . ?
C21 P2 1.869(11) . ?
C21 H21 0.9800 . ?
C20 P2 1.843(10) . ?
C24 H24A 0.9600 . ?
C24 H24B 0.9600 . ?
C24 H24C 0.9600 . ?
C025 H02A 0.9600 . ?
C025 H02B 0.9600 . ?
C025 H02C 0.9600 . ?
C25 C30 1.384(15) . ?
C25 C26 1.395(15) . ?
C26 C27 1.411(17) . ?
C27 C28 1.392(18) . ?
C27 C74 1.503(18) . ?
C28 C29 1.387(18) . ?
C28 H28 0.9300 . ?
C29 C30 1.403(17) . ?
Pd2 C59 2.031(12) . ?
Pd2 P2 2.241(2) . ?
C2 H2 0.9300 . ?
O2 C38 1.403(14) . ?
O2 C39 1.410(14) . ?
C31 H31A 0.9600 . ?
C31 H31B 0.9600 . ?
C31 H31C 0.9600 . ?
C32 H32A 0.9600 . ?
C32 H32B 0.9600 . ?
C32 H32C 0.9600 . ?
C33 C34 1.386(16) . ?
C33 C38 1.390(16) . ?
C34 C35 1.375(18) . ?
C35 C36 1.398(18) . ?
C35 C54 1.53(2) . ?
C36 C37 1.378(18) . ?
C36 H36 0.9300 . ?
C37 C38 1.381(18) . ?
C37 C41 1.482(17) . ?
C39 H39A 0.9600 . ?
C39 H39B 0.9600 . ?
C39 H39C 0.9600 . ?
C40 H40A 0.9600 . ?
C40 H40B 0.9600 . ?
C40 H40C 0.9600 . ?
C41 C45 1.49(2) . ?
C41 C42 1.49(3) . ?
C41 H41 0.9800 . ?
C42 C43 1.55(2) . ?
C42 H42A 0.9700 . ?
C42 H42B 0.9700 . ?
C43 C44 1.46(3) . ?
C43 H43A 0.9700 . ?
C43 H43B 0.9700 . ?
C44 C45 1.53(2) . ?
C44 H44A 0.9700 . ?
C44 H44B 0.9700 . ?
C45 H45A 0.9700 . ?
C45 H45B 0.9700 . ?
C46 C51 1.409(16) . ?
C46 C47 1.412(16) . ?
C47 C48 1.386(19) . ?
C48 C49 1.38(2) . ?
C49 C50 1.38(2) . ?
C49 H49 0.9300 . ?
C50 C51 1.354(18) . ?
C50 H50 0.9300 . ?
C51 C67 1.455(19) . ?
C52 H52A 0.9600 . ?
C52 H52B 0.9600 . ?
C52 H52C 0.9600 . ?
C53 H53A 0.9600 . ?
C53 H53B 0.9600 . ?
C53 H53C 0.9600 . ?
C54 C58 1.50(2) . ?
C54 C55 1.52(2) . ?
C54 H54 0.9800 . ?
C55 C56 1.52(3) . ?
C55 H55A 0.9700 . ?
C55 H55B 0.9700 . ?
C56 C57 1.46(3) . ?
C56 H56A 0.9700 . ?
C56 H56B 0.9700 . ?
C57 C58 1.51(3) . ?
C57 H57A 0.9700 . ?
C57 H57B 0.9700 . ?
C58 H58A 0.9700 . ?
C58 H58B 0.9700 . ?
C59 C64 1.386(16) . ?
C59 C60 1.408(14) . ?
C60 C61 1.353(14) . ?
C60 C66 1.487(16) . ?
C61 C62 1.37(2) . ?
C61 H61 0.9300 . ?
C62 C63 1.379(18) . ?
C62 H62 0.9300 . ?
C63 C64 1.437(19) . ?
C65 H65A 0.9600 . ?
C65 H65B 0.9600 . ?
C65 H65C 0.9600 . ?
C68 H68A 0.9600 . ?
C68 H68B 0.9600 . ?
C68 H68C 0.9600 . ?
C67 H67 0.9300 . ?
C66 H66 0.9300 . ?
C69 C73 1.53(3) . ?
C69 C70 1.53(3) . ?
C69 H69A 0.9700 . ?
C69 H69B 0.9700 . ?
C70 C71 1.52(2) . ?
C70 H70A 0.9700 . ?
C70 H70B 0.9700 . ?
C71 H71A 0.9700 . ?
C71 H71B 0.9700 . ?
C73 H73A 0.9700 . ?
C73 H73B 0.9700 . ?
C74 C78 1.49(2) . ?
C74 C75 1.51(3) . ?
C74 H74 0.9800 . ?
C75 C76 1.50(3) . ?
C75 H75A 0.9700 . ?
C75 H75B 0.9700 . ?
C76 C77 1.43(4) . ?
C76 H76A 0.9700 . ?
C76 H76B 0.9700 . ?
C77 C78 1.58(3) . ?
C77 H77A 0.9700 . ?
C77 H77B 0.9700 . ?
C78 H78A 0.9700 . ?
C78 H78B 0.9700 . ?

loop_
_geom_torsion_atom_site_label_1
_geom_torsion_atom_site_label_2
_geom_torsion_atom_site_label_3
_geom_torsion_atom_site_label_4
_geom_torsion
_geom_torsion_site_symmetry_1
_geom_torsion_site_symmetry_2
_geom_torsion_site_symmetry_3
_geom_torsion_site_symmetry_4
_geom_torsion_publ_flag
C5 O1 C7 C23 -100.6(11) . . . . ?
C5 O1 C7 P1 20.0(11) . . . . ?
C6 P1 C7 O1 -14.4(7) . . . . ?
C11 P1 C7 O1 96.2(8) . . . . ?
Pd1 P1 C7 O1 -133.0(6) . . . . ?
C6 P1 C7 C23 106.6(8) . . . . ?
C11 P1 C7 C23 -142.8(8) . . . . ?
Pd1 P1 C7 C23 -12.0(8) . . . . ?
C2 C1 C6 C5 -1.1(15) . . . . ?
C33 C1 C6 C5 177.3(10) . . . . ?
C2 C1 C6 P1 173.7(9) . . . . ?
C33 C1 C6 P1 -7.9(17) . . . . ?
C7 P1 C6 C5 6.4(8) . . . . ?
C11 P1 C6 C5 -99.3(9) . . . . ?
Pd1 P1 C6 C5 108.0(8) . . . . ?
C7 P1 C6 C1 -168.7(11) . . . . ?
C11 P1 C6 C1 85.6(12) . . . . ?
Pd1 P1 C6 C1 -67.1(11) . . . . ?
C7 O1 C5 C4 164.2(11) . . . . ?
C7 O1 C5 C6 -16.7(15) . . . . ?
C1 C6 C5 O1 -179.5(10) . . . . ?
P1 C6 C5 O1 4.4(14) . . . . ?
C1 C6 C5 C4 -0.4(18) . . . . ?
P1 C6 C5 C4 -176.5(11) . . . . ?
O1 C5 C4 C3 -179.9(13) . . . . ?
C6 C5 C4 C3 1(2) . . . . ?
C5 C4 C3 C2 0(2) . . . . ?
C6 P1 C11 C13 -88.2(10) . . . . ?
C7 P1 C11 C13 176.9(9) . . . . ?
Pd1 P1 C11 C13 62.2(9) . . . . ?
C6 P1 C11 C14 153.5(10) . . . . ?
C7 P1 C11 C14 58.6(11) . . . . ?
Pd1 P1 C11 C14 -56.1(11) . . . . ?
C6 P1 C11 C12 32.2(10) . . . . ?
C7 P1 C11 C12 -62.7(9) . . . . ?
Pd1 P1 C11 C12 -177.4(6) . . . . ?
C21 O4 C15 C20 -15.5(13) . . . . ?
C21 O4 C15 C16 166.4(9) . . . . ?
O4 C15 C16 C17 179.7(11) . . . . ?
C20 C15 C16 C17 1.6(19) . . . . ?
C15 C16 C17 C18 -1(2) . . . . ?
C16 C17 C18 C19 -1(2) . . . . ?
C17 C18 C19 C20 1.6(16) . . . . ?
C17 C18 C19 C25 -179.4(11) . . . . ?
Pd2 O13 C22 C8 -56.7(9) . . . . ?
Pd2 O13 C22 C24 178.7(7) . . . . ?
Pd2 O13 C22 C21 60.7(8) . . . . ?
C15 O4 C21 C22 -103.5(9) . . . . ?
C15 O4 C21 P2 19.5(9) . . . . ?
O13 C22 C21 O4 90.7(10) . . . . ?
C8 C22 C21 O4 -150.7(9) . . . . ?
C24 C22 C21 O4 -28.7(12) . . . . ?
O13 C22 C21 P2 -30.5(10) . . . . ?
C8 C22 C21 P2 88.1(9) . . . . ?
C24 C22 C21 P2 -149.9(8) . . . . ?
O4 C15 C20 C19 -178.6(9) . . . . ?
C16 C15 C20 C19 -0.7(16) . . . . ?
O4 C15 C20 P2 2.9(12) . . . . ?
C16 C15 C20 P2 -179.1(10) . . . . ?
C18 C19 C20 C15 -0.9(14) . . . . ?
C25 C19 C20 C15 -179.8(9) . . . . ?
C18 C19 C20 P2 177.0(8) . . . . ?
C25 C19 C20 P2 -1.9(16) . . . . ?
Pd1 O12 C23 C9 -179.6(7) . . . . ?
Pd1 O12 C23 C10 -58.6(9) . . . . ?
Pd1 O12 C23 C7 59.4(9) . . . . ?
O1 C7 C23 O12 90.6(11) . . . . ?
P1 C7 C23 O12 -28.1(11) . . . . ?
O1 C7 C23 C9 -31.5(13) . . . . ?
P1 C7 C23 C9 -150.2(8) . . . . ?
O1 C7 C23 C10 -150.4(10) . . . . ?
P1 C7 C23 C10 90.9(9) . . . . ?
C20 C19 C25 C30 108.5(12) . . . . ?
C18 C19 C25 C30 -70.5(12) . . . . ?
C20 C19 C25 C26 -82.8(13) . . . . ?
C18 C19 C25 C26 98.2(11) . . . . ?
C32 O5 C26 C25 -91.4(12) . . . . ?
C32 O5 C26 C27 87.1(13) . . . . ?
C30 C25 C26 O5 171.6(9) . . . . ?
C19 C25 C26 O5 2.8(14) . . . . ?
C30 C25 C26 C27 -6.9(16) . . . . ?
C19 C25 C26 C27 -175.7(10) . . . . ?
O5 C26 C27 C28 -172.7(10) . . . . ?
C25 C26 C27 C28 5.8(16) . . . . ?
O5 C26 C27 C74 6.0(16) . . . . ?
C25 C26 C27 C74 -175.5(11) . . . . ?
C26 C27 C28 C29 -0.7(18) . . . . ?
C74 C27 C28 C29 -179.4(12) . . . . ?
C27 C28 C29 C30 -3.1(18) . . . . ?
C27 C28 C29 C72 173.8(13) . . . . ?
C71 C72 C29 C28 121.8(16) . . . . ?
C73 C72 C29 C28 2(2) . . . . ?
C71 C72 C29 C30 -61(2) . . . . ?
C73 C72 C29 C30 178.7(14) . . . . ?
C4 C3 C2 C1 -2(2) . . . . ?
C6 C1 C2 C3 2.2(19) . . . . ?
C33 C1 C2 C3 -176.4(12) . . . . ?
C15 C20 P2 C016 -99.8(8) . . . . ?
C19 C20 P2 C016 82.1(11) . . . . ?
C15 C20 P2 C21 7.4(7) . . . . ?
C19 C20 P2 C21 -170.7(11) . . . . ?
C15 C20 P2 Pd2 109.2(7) . . . . ?
C19 C20 P2 Pd2 -68.9(11) . . . . ?
C01N C016 P2 C20 -86.8(9) . . . . ?
C01C C016 P2 C20 33.8(9) . . . . ?
C025 C016 P2 C20 153.1(8) . . . . ?
C01N C016 P2 C21 177.4(8) . . . . ?
C01C C016 P2 C21 -62.0(8) . . . . ?
C025 C016 P2 C21 57.3(9) . . . . ?
C01N C016 P2 Pd2 61.6(9) . . . . ?
C01C C016 P2 Pd2 -177.8(6) . . . . ?
C025 C016 P2 Pd2 -58.5(9) . . . . ?
O4 C21 P2 C20 -15.3(7) . . . . ?
C22 C21 P2 C20 108.7(7) . . . . ?
O4 C21 P2 C016 95.3(7) . . . . ?
C22 C21 P2 C016 -140.7(7) . . . . ?
O4 C21 P2 Pd2 -133.3(6) . . . . ?
C22 C21 P2 Pd2 -9.3(7) . . . . ?
C31 O6 C30 C25 -58.7(15) . . . . ?
C31 O6 C30 C29 126.9(12) . . . . ?
C26 C25 C30 O6 -171.4(9) . . . . ?
C19 C25 C30 O6 -2.9(15) . . . . ?
C26 C25 C30 C29 2.8(16) . . . . ?
C19 C25 C30 C29 171.3(10) . . . . ?
C28 C29 C30 O6 176.5(10) . . . . ?
C72 C29 C30 O6 -0.7(16) . . . . ?
C28 C29 C30 C25 2.1(16) . . . . ?
C72 C29 C30 C25 -175.1(11) . . . . ?
C2 C1 C33 C34 -70.5(14) . . . . ?
C6 C1 C33 C34 111.1(12) . . . . ?
C2 C1 C33 C38 96.4(13) . . . . ?
C6 C1 C33 C38 -82.0(13) . . . . ?
C38 C33 C34 C35 5.1(17) . . . . ?
C1 C33 C34 C35 171.8(10) . . . . ?
C38 C33 C34 O3 -169.9(10) . . . . ?
C1 C33 C34 O3 -3.2(16) . . . . ?
C40 O3 C34 C35 129.3(13) . . . . ?
C40 O3 C34 C33 -55.6(16) . . . . ?
C33 C34 C35 C36 -2.2(17) . . . . ?
O3 C34 C35 C36 172.8(10) . . . . ?
C33 C34 C35 C54 -176.5(12) . . . . ?
O3 C34 C35 C54 -1.4(17) . . . . ?
C34 C35 C36 C37 0.4(19) . . . . ?
C54 C35 C36 C37 174.4(13) . . . . ?
C35 C36 C37 C38 -1.3(19) . . . . ?
C35 C36 C37 C41 179.6(12) . . . . ?
C36 C37 C38 C33 4.1(17) . . . . ?
C41 C37 C38 C33 -176.7(11) . . . . ?
C36 C37 C38 O2 -175.4(10) . . . . ?
C41 C37 C38 O2 3.8(17) . . . . ?
C34 C33 C38 C37 -6.1(17) . . . . ?
C1 C33 C38 C37 -173.1(10) . . . . ?
C34 C33 C38 O2 173.5(10) . . . . ?
C1 C33 C38 O2 6.4(15) . . . . ?
C39 O2 C38 C37 92.2(13) . . . . ?
C39 O2 C38 C33 -87.3(13) . . . . ?
C36 C37 C41 C45 -89.7(18) . . . . ?
C38 C37 C41 C45 91.1(17) . . . . ?
C36 C37 C41 C42 35(2) . . . . ?
C38 C37 C41 C42 -144.3(18) . . . . ?
C37 C41 C42 C43 -160.8(17) . . . . ?
C45 C41 C42 C43 -30(2) . . . . ?
C41 C42 C43 C44 21(3) . . . . ?
C42 C43 C44 C45 -3(3) . . . . ?
C37 C41 C45 C44 160.9(16) . . . . ?
C42 C41 C45 C44 28(2) . . . . ?
C43 C44 C45 C41 -16(2) . . . . ?
C52 O9 C47 C48 -70.0(16) . . . . ?
C52 O9 C47 C46 114.2(13) . . . . ?
C51 C46 C47 O9 -179.1(11) . . . . ?
Pd1 C46 C47 O9 -5.9(15) . . . . ?
C51 C46 C47 C48 5.3(19) . . . . ?
Pd1 C46 C47 C48 178.5(11) . . . . ?
C53 O10 C48 C49 -7(3) . . . . ?
C53 O10 C48 C47 171.5(15) . . . . ?
O9 C47 C48 O10 0(2) . . . . ?
C46 C47 C48 O10 175.8(13) . . . . ?
O9 C47 C48 C49 178.3(15) . . . . ?
C46 C47 C48 C49 -6(2) . . . . ?
O10 C48 C49 C50 -177.3(16) . . . . ?
C47 C48 C49 C50 5(3) . . . . ?
C48 C49 C50 C51 -3(3) . . . . ?
C49 C50 C51 C46 2(2) . . . . ?
C49 C50 C51 C67 178.2(17) . . . . ?
C47 C46 C51 C50 -3.5(19) . . . . ?
Pd1 C46 C51 C50 -175.6(11) . . . . ?
C47 C46 C51 C67 -179.2(13) . . . . ?
Pd1 C46 C51 C67 9(2) . . . . ?
C34 C35 C54 C58 -180.0(14) . . . . ?
C36 C35 C54 C58 6(2) . . . . ?
C34 C35 C54 C55 -59(2) . . . . ?
C36 C35 C54 C55 127.2(16) . . . . ?
C58 C54 C55 C56 -31(2) . . . . ?
C35 C54 C55 C56 -159(2) . . . . ?
C54 C55 C56 C57 9(3) . . . . ?
C55 C56 C57 C58 16(4) . . . . ?
C55 C54 C58 C57 41(2) . . . . ?
C35 C54 C58 C57 168.4(17) . . . . ?
C56 C57 C58 C54 -35(3) . . . . ?
C64 C59 C60 C61 -4.7(15) . . . . ?
Pd2 C59 C60 C61 -178.0(7) . . . . ?
C64 C59 C60 C66 174.2(9) . . . . ?
Pd2 C59 C60 C66 0.9(14) . . . . ?
C59 C60 C61 C62 2.4(15) . . . . ?
C66 C60 C61 C62 -176.5(11) . . . . ?
C60 C61 C62 C63 0.2(17) . . . . ?
C68 O11 C63 C62 -18(2) . . . . ?
C68 O11 C63 C64 162.8(13) . . . . ?
C61 C62 C63 O11 -179.7(11) . . . . ?
C61 C62 C63 C64 -0.3(18) . . . . ?
C65 O8 C64 C59 110.8(12) . . . . ?
C65 O8 C64 C63 -72.0(13) . . . . ?
C60 C59 C64 O8 -178.4(9) . . . . ?
Pd2 C59 C64 O8 -4.1(13) . . . . ?
C60 C59 C64 C63 4.6(16) . . . . ?
Pd2 C59 C64 C63 178.8(9) . . . . ?
O11 C63 C64 O8 0.1(16) . . . . ?
C62 C63 C64 O8 -179.3(10) . . . . ?
O11 C63 C64 C59 177.3(10) . . . . ?
C62 C63 C64 C59 -2.1(17) . . . . ?
C50 C51 C67 O7 5(3) . . . . ?
C46 C51 C67 O7 -178.8(17) . . . . ?
C61 C60 C66 O14 9(2) . . . . ?
C59 C60 C66 O14 -170.2(13) . . . . ?
C73 C69 C70 C71 -1(3) . . . . ?
C73 C72 C71 C70 -42(2) . . . . ?
C29 C72 C71 C70 -167.5(17) . . . . ?
C69 C70 C71 C72 27(2) . . . . ?
C71 C72 C73 C69 41(2) . . . . ?
C29 C72 C73 C69 168.1(17) . . . . ?
C70 C69 C73 C72 -24(3) . . . . ?
C28 C27 C74 C78 -68(2) . . . . ?
C26 C27 C74 C78 113.5(18) . . . . ?
C28 C27 C74 C75 53(2) . . . . ?
C26 C27 C74 C75 -125(2) . . . . ?
C78 C74 C75 C76 -33(3) . . . . ?
C27 C74 C75 C76 -159(2) . . . . ?
C74 C75 C76 C77 18(4) . . . . ?
C75 C76 C77 C78 2(4) . . . . ?
C27 C74 C78 C77 161(2) . . . . ?
C75 C74 C78 C77 33(3) . . . . ?
C76 C77 C78 C74 -22(4) . . . . ?
